data_1542278
loop_
_publ_author_name
'Yin, Xiaodong'
'Guo, Fang'
'Lalancette, Roger A.'
'J\"akle, Frieder'

_publ_section_title
;
 Luminescent Main-Chain Organoborane Polymers: Highly Robust,
 Electron-Deficient Poly(oligothiophene borane)s via Stille Coupling
 Polymerization
;
_journal_issue 2
_journal_name_full Macromolecules
_journal_page_first 537
_journal_paper_doi 10.1021/acs.macromol.5b02446
_journal_volume 49
_journal_year 2016
_chemical_formula_moiety 'C52 H68 B2 S4'
_chemical_formula_sum 'C52 H68 B2 S4'
_chemical_formula_weight 842.92
_chemical_name_systematic
; 
 ? 
;
_space_group_IT_number 14
_symmetry_cell_setting monoclinic
_symmetry_space_group_name_Hall '-P 2yn'
_symmetry_space_group_name_H-M 'P 1 21/n 1'
_atom_sites_solution_hydrogens geom
_atom_sites_solution_primary direct
_atom_sites_solution_secondary difmap
_audit_creation_method SHELXL-97
_cell_angle_alpha 90.00
_cell_angle_beta 95.1550(10)
_cell_angle_gamma 90.00
_cell_formula_units_Z 2
_cell_length_a 9.0044(2)
_cell_length_b 16.9419(4)
_cell_length_c 15.9430(3)
_cell_measurement_reflns_used 9849
_cell_measurement_temperature 100(2)
_cell_measurement_theta_max 69.11
_cell_measurement_theta_min 3.82
_cell_volume 2422.29(9)
_computing_cell_refinement 'APEX 2'
_computing_data_collection 'APEX 2 (Bruker, 2006)'
_computing_data_reduction 'SAINT (Bruker, 2005)'
_computing_molecular_graphics SHELXTL
_computing_publication_material SHELXTL
_computing_structure_refinement SHELXTL
_computing_structure_solution 'SHELXTL (Sheldrick, 2008b)'
_diffrn_ambient_temperature 100(2)
_diffrn_measured_fraction_theta_full 0.986
_diffrn_measured_fraction_theta_max 0.955
_diffrn_measurement_device_type 'Bruker SMART CCD Apex-II area-detector'
_diffrn_measurement_method '\f and \w'
_diffrn_radiation_monochromator graphite
_diffrn_radiation_source 'fine-focus sealed tube'
_diffrn_radiation_type CuK\a
_diffrn_radiation_wavelength 1.54178
_diffrn_reflns_av_R_equivalents 0.0365
_diffrn_reflns_av_sigmaI/netI 0.0228
_diffrn_reflns_limit_h_max 10
_diffrn_reflns_limit_h_min -10
_diffrn_reflns_limit_k_max 19
_diffrn_reflns_limit_k_min -19
_diffrn_reflns_limit_l_max 19
_diffrn_reflns_limit_l_min -18
_diffrn_reflns_number 22411
_diffrn_reflns_theta_full 67.50
_diffrn_reflns_theta_max 69.64
_diffrn_reflns_theta_min 3.82
_exptl_absorpt_coefficient_mu 2.038
_exptl_absorpt_correction_T_max 0.6673
_exptl_absorpt_correction_T_min 0.5484
_exptl_absorpt_correction_type numerical
_exptl_absorpt_process_details 'SADABS (Sheldrick, 2008a)'
_exptl_crystal_colour green
_exptl_crystal_density_diffrn 1.156
_exptl_crystal_density_method 'not measured'
_exptl_crystal_description BLOCK
_exptl_crystal_F_000 908
_exptl_crystal_size_max 0.34
_exptl_crystal_size_mid 0.22
_exptl_crystal_size_min 0.22
_refine_diff_density_max 0.599
_refine_diff_density_min -0.421
_refine_diff_density_rms 0.048
_refine_ls_extinction_expression Fc^*^=kFc[1+0.001xFc^2^\l^3^/sin(2\q)]^-1/4^
_refine_ls_extinction_method SHELXL
_refine_ls_goodness_of_fit_ref 1.03
_refine_ls_hydrogen_treatment constr
_refine_ls_matrix_type full
_refine_ls_number_parameters 272
_refine_ls_number_reflns 4355
_refine_ls_number_restraints 0
_refine_ls_restrained_S_all 1.03
_refine_ls_R_factor_all 0.044
_refine_ls_R_factor_gt 0.042
_refine_ls_shift/su_max 0.00
_refine_ls_shift/su_mean 0.00
_refine_ls_structure_factor_coef Fsqd
_refine_ls_weighting_details 'calc w=1/[\s^2^(Fo^2^)+(0.0538P)^2^+1.9414P] where P=(Fo^2^+2Fc^2^)/3'
_refine_ls_weighting_scheme calc
_refine_ls_wR_factor_gt 0.111
_refine_ls_wR_factor_ref 0.112
_reflns_number_gt 4095
_reflns_number_total 4355
_reflns_threshold_expression >2sigma(I)
_cod_data_source_file ma5b02446_si_002.cif
_cod_data_source_block 073113ral_xy_ob2t_0m
_cod_depositor_comments
;
The following automatic conversions were performed:

'_symmetry_cell_setting' value 'Monoclinic' changed to 'monoclinic'
according to
/usr/data/users/saulius/crontab/automatic-downloads/rss-feeds/ACS/lib/dictionaries/cif_core.dic
dictionary named 'cif_core.dic' version 2.4.2 from 2011-04-26.

Automatic conversion script
Id: cif_fix_values 4268 2015-11-12 08:31:59Z antanas 

 Adding full bibliography for 1542278.cif.
;
_cod_original_sg_symbol_H-M 'P 21/n'
_cod_database_code 1542278

loop_
_symmetry_equiv_pos_as_xyz
'x, y, z'
'-x+1/2, y+1/2, -z+1/2'
'-x, -y, -z'
'x-1/2, -y-1/2, z-1/2'

loop_
_atom_site_label
_atom_site_type_symbol
_atom_site_fract_x
_atom_site_fract_y
_atom_site_fract_z
_atom_site_U_iso_or_equiv
_atom_site_adp_type
_atom_site_occupancy
_atom_site_symmetry_multiplicity
_atom_site_calc_flag
_atom_site_refinement_flags
S1 S 0.11473(5) 0.38703(2) 0.49823(3) 0.02466(13) Uani 1 1 d .
S2 S 0.41424(6) 0.31492(3) 0.77827(3) 0.03674(15) Uani 1 1 d .
C9 C 0.32068(19) 0.23972(10) 0.52125(11) 0.0244(4) Uani 1 1 d .
C23 C 0.5378(2) 0.32107(11) 0.45610(12) 0.0303(4) Uani 1 1 d .
C11 C 0.2419(2) 0.11888(11) 0.44709(12) 0.0288(4) Uani 1 1 d .
H11 H 0.1830 0.0723 0.4443 0.035 Uiso 1 1 calc R
C13 C 0.4261(2) 0.19874(11) 0.39307(12) 0.0296(4) Uani 1 1 d .
H13 H 0.4925 0.2086 0.3512 0.036 Uiso 1 1 calc R
C14 C 0.42257(19) 0.25271(11) 0.45886(11) 0.0259(4) Uani 1 1 d .
C10 C 0.2274(2) 0.17168(10) 0.51336(11) 0.0252(4) Uani 1 1 d .
C12 C 0.3381(2) 0.13150(11) 0.38541(12) 0.0300(4) Uani 1 1 d .
C21 C 0.3455(3) 0.11921(13) 0.22811(13) 0.0397(5) Uani 1 1 d .
H21A H 0.3496 0.0816 0.1816 0.060 Uiso 1 1 calc R
H21B H 0.4300 0.1557 0.2286 0.060 Uiso 1 1 calc R
H21C H 0.2520 0.1491 0.2206 0.060 Uiso 1 1 calc R
C19 C 0.3529(2) 0.07409(12) 0.31201(13) 0.0353(5) Uani 1 1 d .
C26 C 0.5077(4) 0.36678(18) 0.37403(16) 0.0693(9) Uani 1 1 d .
H26A H 0.4070 0.3892 0.3709 0.104 Uiso 1 1 calc R
H26B H 0.5158 0.3311 0.3263 0.104 Uiso 1 1 calc R
H26C H 0.5808 0.4094 0.3721 0.104 Uiso 1 1 calc R
C20 C 0.5032(3) 0.03169(13) 0.32753(14) 0.0441(5) Uani 1 1 d .
H20A H 0.5074 0.0037 0.3815 0.066 Uiso 1 1 calc R
H20B H 0.5841 0.0705 0.3290 0.066 Uiso 1 1 calc R
H20C H 0.5141 -0.0062 0.2820 0.066 Uiso 1 1 calc R
C24 C 0.5421(3) 0.38308(14) 0.52570(14) 0.0450(5) Uani 1 1 d .
H24A H 0.6265 0.4188 0.5206 0.068 Uiso 1 1 calc R
H24B H 0.5536 0.3569 0.5807 0.068 Uiso 1 1 calc R
H24C H 0.4490 0.4134 0.5205 0.068 Uiso 1 1 calc R
C22 C 0.2291(3) 0.01200(15) 0.30509(16) 0.0526(6) Uani 1 1 d .
H22A H 0.2382 -0.0216 0.3553 0.079 Uiso 1 1 calc R
H22B H 0.2380 -0.0205 0.2550 0.079 Uiso 1 1 calc R
H22C H 0.1318 0.0383 0.3005 0.079 Uiso 1 1 calc R
C25 C 0.6932(3) 0.28443(17) 0.4638(3) 0.0754(10) Uani 1 1 d .
H25A H 0.7030 0.2490 0.4161 0.113 Uiso 1 1 calc R
H25B H 0.7080 0.2545 0.5165 0.113 Uiso 1 1 calc R
H25C H 0.7683 0.3263 0.4638 0.113 Uiso 1 1 calc R
C17 C -0.0358(2) 0.12006(12) 0.52045(13) 0.0336(4) Uani 1 1 d .
H17A H -0.1139 0.1094 0.5580 0.050 Uiso 1 1 calc R
H17B H -0.0147 0.0718 0.4897 0.050 Uiso 1 1 calc R
H17C H -0.0695 0.1615 0.4803 0.050 Uiso 1 1 calc R
C15 C 0.1072(2) 0.14754(11) 0.57305(11) 0.0282(4) Uani 1 1 d .
C18 C 0.1686(2) 0.07869(13) 0.62889(13) 0.0386(5) Uani 1 1 d .
H18A H 0.2554 0.0967 0.6654 0.058 Uiso 1 1 calc R
H18B H 0.1983 0.0354 0.5932 0.058 Uiso 1 1 calc R
H18C H 0.0912 0.0601 0.6636 0.058 Uiso 1 1 calc R
C16 C 0.0562(2) 0.21265(12) 0.63047(12) 0.0344(4) Uani 1 1 d .
H16A H 0.0172 0.2573 0.5961 0.052 Uiso 1 1 calc R
H16B H 0.1410 0.2303 0.6687 0.052 Uiso 1 1 calc R
H16C H -0.0221 0.1921 0.6633 0.052 Uiso 1 1 calc R
B1 B 0.3189(2) 0.29658(12) 0.59996(13) 0.0250(4) Uani 1 1 d .
C2 C 0.2140(2) 0.43917(11) 0.64195(11) 0.0263(4) Uani 1 1 d .
H2 H 0.2664 0.4442 0.6961 0.032 Uiso 1 1 calc R
C3 C 0.1177(2) 0.49802(11) 0.60624(11) 0.0258(4) Uani 1 1 d .
H3 H 0.0994 0.5464 0.6335 0.031 Uiso 1 1 calc R
C4 C 0.05307(19) 0.47803(10) 0.52761(11) 0.0223(4) Uani 1 1 d .
C1 C 0.22582(19) 0.37360(10) 0.59167(11) 0.0241(4) Uani 1 1 d .
C6 C 0.5110(2) 0.20467(11) 0.68632(12) 0.0312(4) Uani 1 1 d .
H6 H 0.5295 0.1720 0.6399 0.037 Uiso 1 1 calc R
C5 C 0.4133(2) 0.27026(11) 0.68096(11) 0.0274(4) Uani 1 1 d .
C7 C 0.5783(2) 0.19365(12) 0.76975(13) 0.0367(5) Uani 1 1 d .
H7 H 0.6461 0.1521 0.7852 0.044 Uiso 1 1 calc R
C8 C 0.5364(2) 0.24810(12) 0.82478(13) 0.0386(5) Uani 1 1 d .
H8 H 0.5711 0.2490 0.8828 0.046 Uiso 1 1 calc R

loop_
_atom_site_aniso_label
_atom_site_aniso_U_11
_atom_site_aniso_U_22
_atom_site_aniso_U_33
_atom_site_aniso_U_23
_atom_site_aniso_U_13
_atom_site_aniso_U_12
S1 0.0266(2) 0.0242(2) 0.0225(2) -0.00208(16) -0.00189(17) 0.00450(16)
S2 0.0484(3) 0.0353(3) 0.0251(3) 0.00098(19) -0.0043(2) 0.0047(2)
C9 0.0238(9) 0.0249(9) 0.0236(8) 0.0022(7) -0.0019(7) 0.0056(7)
C23 0.0256(9) 0.0337(10) 0.0318(10) -0.0018(8) 0.0041(8) -0.0025(8)
C11 0.0305(10) 0.0261(9) 0.0296(9) -0.0003(7) 0.0018(8) -0.0008(7)
C13 0.0260(9) 0.0335(10) 0.0300(9) -0.0018(8) 0.0059(7) 0.0010(8)
C14 0.0227(9) 0.0274(9) 0.0272(9) 0.0013(7) -0.0001(7) 0.0026(7)
C10 0.0257(9) 0.0248(9) 0.0247(9) 0.0025(7) 0.0002(7) 0.0029(7)
C12 0.0304(10) 0.0300(10) 0.0298(10) -0.0032(8) 0.0039(8) 0.0033(8)
C21 0.0461(12) 0.0425(12) 0.0304(10) -0.0075(9) 0.0033(9) 0.0055(9)
C19 0.0385(11) 0.0343(11) 0.0343(10) -0.0083(8) 0.0096(8) -0.0006(8)
C26 0.095(2) 0.0684(18) 0.0412(14) 0.0155(12) -0.0115(14) -0.0522(17)
C20 0.0555(14) 0.0395(12) 0.0386(11) -0.0035(9) 0.0116(10) 0.0123(10)
C24 0.0495(13) 0.0457(13) 0.0410(12) -0.0065(10) 0.0107(10) -0.0198(10)
C22 0.0617(15) 0.0466(14) 0.0523(14) -0.0234(11) 0.0215(12) -0.0149(12)
C25 0.0262(12) 0.0582(17) 0.143(3) -0.0339(18) 0.0129(15) -0.0045(11)
C17 0.0310(10) 0.0364(11) 0.0340(10) -0.0010(8) 0.0056(8) -0.0024(8)
C15 0.0315(10) 0.0264(9) 0.0268(9) 0.0021(7) 0.0031(7) -0.0015(7)
C18 0.0402(12) 0.0387(11) 0.0369(11) 0.0123(9) 0.0031(9) -0.0007(9)
C16 0.0372(11) 0.0368(11) 0.0308(10) -0.0021(8) 0.0123(8) -0.0064(8)
B1 0.0235(10) 0.0263(10) 0.0252(10) 0.0016(8) 0.0016(8) -0.0017(8)
C2 0.0285(9) 0.0279(9) 0.0220(8) 0.0005(7) -0.0010(7) -0.0001(7)
C3 0.0291(9) 0.0232(9) 0.0251(9) -0.0010(7) 0.0021(7) 0.0009(7)
C4 0.0217(8) 0.0212(8) 0.0243(8) 0.0003(7) 0.0045(7) -0.0004(7)
C1 0.0237(9) 0.0265(9) 0.0216(8) 0.0019(7) -0.0008(7) 0.0008(7)
C6 0.0355(10) 0.0264(9) 0.0290(10) 0.0058(7) -0.0120(8) -0.0040(8)
C5 0.0301(9) 0.0267(9) 0.0252(9) 0.0009(7) 0.0001(7) -0.0006(7)
C7 0.0405(11) 0.0300(10) 0.0371(11) 0.0051(8) -0.0096(9) 0.0017(8)
C8 0.0492(13) 0.0351(11) 0.0291(10) 0.0066(8) -0.0104(9) -0.0025(9)

loop_
_atom_type_symbol
_atom_type_description
_atom_type_scat_dispersion_real
_atom_type_scat_dispersion_imag
_atom_type_scat_source
C C 0.0181 0.0091 'International Tables Vol C Tables 4.2.6.8 and 6.1.1.4'
H H 0.0000 0.0000 'International Tables Vol C Tables 4.2.6.8 and 6.1.1.4'
B B 0.0090 0.0039 'International Tables Vol C Tables 4.2.6.8 and 6.1.1.4'
S S 0.3331 0.5567 'International Tables Vol C Tables 4.2.6.8 and 6.1.1.4'

loop_
_geom_angle_atom_site_label_1
_geom_angle_atom_site_label_2
_geom_angle_atom_site_label_3
_geom_angle
_geom_angle_site_symmetry_1
_geom_angle_site_symmetry_3
C4 S1 C1 93.39(8) . .
C8 S2 C5 92.92(10) . .
C10 C9 C14 118.23(16) . .
C10 C9 B1 120.95(16) . .
C14 C9 B1 120.71(16) . .
C26 C23 C25 111.5(2) . .
C26 C23 C24 105.39(19) . .
C25 C23 C24 104.96(19) . .
C26 C23 C14 109.54(16) . .
C25 C23 C14 107.67(17) . .
C24 C23 C14 117.70(16) . .
C12 C11 C10 122.98(18) . .
C12 C11 H11 118.5 . .
C10 C11 H11 118.5 . .
C12 C13 C14 123.61(17) . .
C12 C13 H13 118.2 . .
C14 C13 H13 118.2 . .
C13 C14 C9 118.83(17) . .
C13 C14 C23 113.95(16) . .
C9 C14 C23 127.20(16) . .
C11 C10 C9 119.31(16) . .
C11 C10 C15 114.22(16) . .
C9 C10 C15 126.46(16) . .
C11 C12 C13 116.97(17) . .
C11 C12 C19 123.07(17) . .
C13 C12 C19 119.94(17) . .
C19 C21 H21A 109.5 . .
C19 C21 H21B 109.5 . .
H21A C21 H21B 109.5 . .
C19 C21 H21C 109.5 . .
H21A C21 H21C 109.5 . .
H21B C21 H21C 109.5 . .
C22 C19 C20 108.46(19) . .
C22 C19 C12 112.21(16) . .
C20 C19 C12 108.02(17) . .
C22 C19 C21 107.74(19) . .
C20 C19 C21 110.03(17) . .
C12 C19 C21 110.36(16) . .
C23 C26 H26A 109.5 . .
C23 C26 H26B 109.5 . .
H26A C26 H26B 109.5 . .
C23 C26 H26C 109.5 . .
H26A C26 H26C 109.5 . .
H26B C26 H26C 109.5 . .
C19 C20 H20A 109.5 . .
C19 C20 H20B 109.5 . .
H20A C20 H20B 109.5 . .
C19 C20 H20C 109.5 . .
H20A C20 H20C 109.5 . .
H20B C20 H20C 109.5 . .
C23 C24 H24A 109.5 . .
C23 C24 H24B 109.5 . .
H24A C24 H24B 109.5 . .
C23 C24 H24C 109.5 . .
H24A C24 H24C 109.5 . .
H24B C24 H24C 109.5 . .
C19 C22 H22A 109.5 . .
C19 C22 H22B 109.5 . .
H22A C22 H22B 109.5 . .
C19 C22 H22C 109.5 . .
H22A C22 H22C 109.5 . .
H22B C22 H22C 109.5 . .
C23 C25 H25A 109.5 . .
C23 C25 H25B 109.5 . .
H25A C25 H25B 109.5 . .
C23 C25 H25C 109.5 . .
H25A C25 H25C 109.5 . .
H25B C25 H25C 109.5 . .
C15 C17 H17A 109.5 . .
C15 C17 H17B 109.5 . .
H17A C17 H17B 109.5 . .
C15 C17 H17C 109.5 . .
H17A C17 H17C 109.5 . .
H17B C17 H17C 109.5 . .
C16 C15 C18 108.16(16) . .
C16 C15 C17 105.18(15) . .
C18 C15 C17 108.91(16) . .
C16 C15 C10 116.00(15) . .
C18 C15 C10 108.60(15) . .
C17 C15 C10 109.78(15) . .
C15 C18 H18A 109.5 . .
C15 C18 H18B 109.5 . .
H18A C18 H18B 109.5 . .
C15 C18 H18C 109.5 . .
H18A C18 H18C 109.5 . .
H18B C18 H18C 109.5 . .
C15 C16 H16A 109.5 . .
C15 C16 H16B 109.5 . .
H16A C16 H16B 109.5 . .
C15 C16 H16C 109.5 . .
H16A C16 H16C 109.5 . .
H16B C16 H16C 109.5 . .
C5 B1 C1 124.49(16) . .
C5 B1 C9 116.26(16) . .
C1 B1 C9 119.25(15) . .
C1 C2 C3 114.36(16) . .
C1 C2 H2 122.8 . .
C3 C2 H2 122.8 . .
C4 C3 C2 112.89(16) . .
C4 C3 H3 123.6 . .
C2 C3 H3 123.6 . .
C3 C4 C4 129.1(2) . 3_566
C3 C4 S1 110.39(13) . .
C4 C4 S1 120.54(17) 3_566 .
C2 C1 B1 134.25(16) . .
C2 C1 S1 108.96(13) . .
B1 C1 S1 116.73(13) . .
C5 C6 C7 111.69(18) . .
C5 C6 H6 124.2 . .
C7 C6 H6 124.2 . .
C6 C5 B1 124.68(17) . .
C6 C5 S2 109.70(13) . .
B1 C5 S2 125.62(14) . .
C8 C7 C6 113.40(18) . .
C8 C7 H7 123.3 . .
C6 C7 H7 123.3 . .
C7 C8 S2 112.27(15) . .
C7 C8 H8 123.9 . .
S2 C8 H8 123.9 . .

loop_
_geom_bond_atom_site_label_1
_geom_bond_atom_site_label_2
_geom_bond_distance
_geom_bond_site_symmetry_2
S1 C4 1.7179(17) .
S1 C1 1.7332(17) .
S2 C8 1.701(2) .
S2 C5 1.7254(18) .
C9 C10 1.425(3) .
C9 C14 1.430(3) .
C9 B1 1.583(3) .
C23 C26 1.524(3) .
C23 C25 1.526(3) .
C23 C24 1.526(3) .
C23 C14 1.558(3) .
C11 C12 1.384(3) .
C11 C10 1.399(3) .
C11 H11 0.9500 .
C13 C12 1.387(3) .
C13 C14 1.394(3) .
C13 H13 0.9500 .
C10 C15 1.559(2) .
C12 C19 1.537(3) .
C21 C19 1.537(3) .
C21 H21A 0.9800 .
C21 H21B 0.9800 .
C21 H21C 0.9800 .
C19 C22 1.529(3) .
C19 C20 1.532(3) .
C26 H26A 0.9800 .
C26 H26B 0.9800 .
C26 H26C 0.9800 .
C20 H20A 0.9800 .
C20 H20B 0.9800 .
C20 H20C 0.9800 .
C24 H24A 0.9800 .
C24 H24B 0.9800 .
C24 H24C 0.9800 .
C22 H22A 0.9800 .
C22 H22B 0.9800 .
C22 H22C 0.9800 .
C25 H25A 0.9800 .
C25 H25B 0.9800 .
C25 H25C 0.9800 .
C17 C15 1.544(3) .
C17 H17A 0.9800 .
C17 H17B 0.9800 .
C17 H17C 0.9800 .
C15 C16 1.530(3) .
C15 C18 1.539(3) .
C18 H18A 0.9800 .
C18 H18B 0.9800 .
C18 H18C 0.9800 .
C16 H16A 0.9800 .
C16 H16B 0.9800 .
C16 H16C 0.9800 .
B1 C5 1.546(3) .
B1 C1 1.550(3) .
C2 C1 1.380(3) .
C2 C3 1.407(3) .
C2 H2 0.9500 .
C3 C4 1.376(2) .
C3 H3 0.9500 .
C4 C4 1.446(3) 3_566
C6 C5 1.415(3) .
C6 C7 1.423(3) .
C6 H6 0.9500 .
C7 C8 1.350(3) .
C7 H7 0.9500 .
C8 H8 0.9500 .

loop_
_geom_torsion_atom_site_label_1
_geom_torsion_atom_site_label_2
_geom_torsion_atom_site_label_3
_geom_torsion_atom_site_label_4
_geom_torsion
_geom_torsion_site_symmetry_4
C12 C13 C14 C9 -1.5(3) .
C12 C13 C14 C23 176.94(17) .
C10 C9 C14 C13 0.2(2) .
B1 C9 C14 C13 176.47(16) .
C10 C9 C14 C23 -177.98(16) .
B1 C9 C14 C23 -1.7(3) .
C26 C23 C14 C13 59.7(2) .
C25 C23 C14 C13 -61.7(2) .
C24 C23 C14 C13 -179.98(18) .
C26 C23 C14 C9 -122.0(2) .
C25 C23 C14 C9 116.5(2) .
C24 C23 C14 C9 -1.7(3) .
C12 C11 C10 C9 -3.4(3) .
C12 C11 C10 C15 177.27(17) .
C14 C9 C10 C11 2.1(2) .
B1 C9 C10 C11 -174.12(16) .
C14 C9 C10 C15 -178.69(16) .
B1 C9 C10 C15 5.1(3) .
C10 C11 C12 C13 2.2(3) .
C10 C11 C12 C19 -179.27(18) .
C14 C13 C12 C11 0.3(3) .
C14 C13 C12 C19 -178.25(18) .
C11 C12 C19 C22 11.7(3) .
C13 C12 C19 C22 -169.8(2) .
C11 C12 C19 C20 -107.8(2) .
C13 C12 C19 C20 70.7(2) .
C11 C12 C19 C21 131.8(2) .
C13 C12 C19 C21 -49.7(2) .
C11 C10 C15 C16 -163.53(16) .
C9 C10 C15 C16 17.2(3) .
C11 C10 C15 C18 74.5(2) .
C9 C10 C15 C18 -104.8(2) .
C11 C10 C15 C17 -44.5(2) .
C9 C10 C15 C17 136.25(18) .
C10 C9 B1 C5 81.6(2) .
C14 C9 B1 C5 -94.5(2) .
C10 C9 B1 C1 -98.6(2) .
C14 C9 B1 C1 85.2(2) .
C1 C2 C3 C4 0.4(2) .
C2 C3 C4 C4 178.7(2) 3_566
C2 C3 C4 S1 -0.9(2) .
C1 S1 C4 C3 0.95(14) .
C1 S1 C4 C4 -178.68(19) 3_566
C3 C2 C1 B1 177.06(19) .
C3 C2 C1 S1 0.3(2) .
C5 B1 C1 C2 9.3(3) .
C9 B1 C1 C2 -170.45(19) .
C5 B1 C1 S1 -174.19(14) .
C9 B1 C1 S1 6.1(2) .
C4 S1 C1 C2 -0.72(14) .
C4 S1 C1 B1 -178.11(14) .
C7 C6 C5 B1 -177.93(18) .
C7 C6 C5 S2 1.3(2) .
C1 B1 C5 C6 -172.76(17) .
C9 B1 C5 C6 7.0(3) .
C1 B1 C5 S2 8.1(3) .
C9 B1 C5 S2 -172.19(13) .
C8 S2 C5 C6 -1.16(15) .
C8 S2 C5 B1 178.09(17) .
C5 C6 C7 C8 -0.8(3) .
C6 C7 C8 S2 -0.1(2) .
C5 S2 C8 C7 0.71(18) .
